data_4123441
loop_
_publ_author_name
'Manna, Kuntal'
'Zhang, Teng'
'Greene, Francis X.'
'Lin, Wenbin'

_publ_section_title
;
 Bipyridine- and Phenanthroline-Based Metal-Organic Frameworks for Highly
 Efficient and Tandem Catalytic Organic Transformations via Directed C-H
 Activation.
;
_journal_issue 7
_journal_name_full 'Journal of the American Chemical Society'
_journal_page_first 2665
_journal_page_last 2673
_journal_paper_doi 10.1021/ja512478y
_journal_volume 137
_journal_year 2015
_chemical_formula_sum 'C156 O32 Zr6'
_chemical_formula_weight 2932.88
_chemical_name_systematic
; 
 ? 
;
_space_group_IT_number 225
_symmetry_cell_setting cubic
_symmetry_space_group_name_Hall '-F 4 2 3'
_symmetry_space_group_name_H-M 'F m -3 m'
_atom_sites_solution_hydrogens none
_atom_sites_solution_primary direct
_atom_sites_solution_secondary difmap
_audit_creation_method SHELXL-97
_cell_angle_alpha 90.00
_cell_angle_beta 90.00
_cell_angle_gamma 90.00
_cell_formula_units_Z 4
_cell_length_a 38.678(3)
_cell_length_b 38.678(3)
_cell_length_c 38.678(3)
_cell_measurement_temperature 293(2)
_cell_volume 57862(8)
_computing_structure_refinement 'SHELXL-97 (Sheldrick, 2008)'
_computing_structure_solution 'SHELXS-97 (Sheldrick, 2008)'
_diffrn_ambient_temperature 293(2)
_diffrn_measured_fraction_theta_full 0.996
_diffrn_measured_fraction_theta_max 0.996
_diffrn_radiation_monochromator graphite
_diffrn_radiation_source 'fine-focus sealed tube'
_diffrn_radiation_wavelength 0.41328
_diffrn_reflns_av_R_equivalents 0.1469
_diffrn_reflns_av_sigmaI/netI 0.0219
_diffrn_reflns_limit_h_max 32
_diffrn_reflns_limit_h_min -32
_diffrn_reflns_limit_k_max 32
_diffrn_reflns_limit_k_min -32
_diffrn_reflns_limit_l_max 32
_diffrn_reflns_limit_l_min -32
_diffrn_reflns_number 67300
_diffrn_reflns_theta_full 10.15
_diffrn_reflns_theta_max 10.15
_diffrn_reflns_theta_min 0.87
_exptl_absorpt_coefficient_mu 0.154
_exptl_crystal_density_diffrn 0.337
_exptl_crystal_density_method 'not measured'
_exptl_crystal_F_000 5728
_refine_diff_density_max 0.666
_refine_diff_density_min -0.612
_refine_diff_density_rms 0.060
_refine_ls_extinction_method none
_refine_ls_goodness_of_fit_ref 2.243
_refine_ls_hydrogen_treatment none
_refine_ls_matrix_type full
_refine_ls_number_parameters 41
_refine_ls_number_reflns 998
_refine_ls_number_restraints 34
_refine_ls_restrained_S_all 2.328
_refine_ls_R_factor_all 0.1178
_refine_ls_R_factor_gt 0.1126
_refine_ls_shift/su_max 0.001
_refine_ls_shift/su_mean 0.000
_refine_ls_structure_factor_coef Fsqd
_refine_ls_weighting_details 'calc w=1/[\s^2^(Fo^2^)+(0.1000P)^2^+0.0000P] where P=(Fo^2^+2Fc^2^)/3'
_refine_ls_weighting_scheme calc
_refine_ls_wR_factor_gt 0.2766
_refine_ls_wR_factor_ref 0.2798
_reflns_number_gt 951
_reflns_number_total 998
_reflns_threshold_expression >2sigma(I)
_cod_data_source_file ja512478y_si_003.cif
_cod_data_source_block mccnitro_fm3m_sqz
_cod_depositor_comments 'Adding full bibliography for 4123441--4123442.cif.'
_cod_database_code 4123441

loop_
_symmetry_equiv_pos_as_xyz
'x, y, z'
'-y, x, z'
'-x, -y, z'
'y, -x, z'
'x, -y, -z'
'y, x, -z'
'-x, y, -z'
'-y, -x, -z'
'z, x, y'
'-x, z, y'
'-z, -x, y'
'x, -z, y'
'z, -x, -y'
'x, z, -y'
'-z, x, -y'
'-x, -z, -y'
'y, z, x'
'-z, -y, -x'
'-z, y, x'
'z, y, -x'
'z, -y, x'
'y, -z, -x'
'-y, -z, x'
'-y, z, -x'
'x, y+1/2, z+1/2'
'-y, x+1/2, z+1/2'
'-x, -y+1/2, z+1/2'
'y, -x+1/2, z+1/2'
'x, -y+1/2, -z+1/2'
'y, x+1/2, -z+1/2'
'-x, y+1/2, -z+1/2'
'-y, -x+1/2, -z+1/2'
'z, x+1/2, y+1/2'
'-x, z+1/2, y+1/2'
'-z, -x+1/2, y+1/2'
'x, -z+1/2, y+1/2'
'z, -x+1/2, -y+1/2'
'x, z+1/2, -y+1/2'
'-z, x+1/2, -y+1/2'
'-x, -z+1/2, -y+1/2'
'y, z+1/2, x+1/2'
'-z, -y+1/2, -x+1/2'
'-z, y+1/2, x+1/2'
'z, y+1/2, -x+1/2'
'z, -y+1/2, x+1/2'
'y, -z+1/2, -x+1/2'
'-y, -z+1/2, x+1/2'
'-y, z+1/2, -x+1/2'
'x+1/2, y, z+1/2'
'-y+1/2, x, z+1/2'
'-x+1/2, -y, z+1/2'
'y+1/2, -x, z+1/2'
'x+1/2, -y, -z+1/2'
'y+1/2, x, -z+1/2'
'-x+1/2, y, -z+1/2'
'-y+1/2, -x, -z+1/2'
'z+1/2, x, y+1/2'
'-x+1/2, z, y+1/2'
'-z+1/2, -x, y+1/2'
'x+1/2, -z, y+1/2'
'z+1/2, -x, -y+1/2'
'x+1/2, z, -y+1/2'
'-z+1/2, x, -y+1/2'
'-x+1/2, -z, -y+1/2'
'y+1/2, z, x+1/2'
'-z+1/2, -y, -x+1/2'
'-z+1/2, y, x+1/2'
'z+1/2, y, -x+1/2'
'z+1/2, -y, x+1/2'
'y+1/2, -z, -x+1/2'
'-y+1/2, -z, x+1/2'
'-y+1/2, z, -x+1/2'
'x+1/2, y+1/2, z'
'-y+1/2, x+1/2, z'
'-x+1/2, -y+1/2, z'
'y+1/2, -x+1/2, z'
'x+1/2, -y+1/2, -z'
'y+1/2, x+1/2, -z'
'-x+1/2, y+1/2, -z'
'-y+1/2, -x+1/2, -z'
'z+1/2, x+1/2, y'
'-x+1/2, z+1/2, y'
'-z+1/2, -x+1/2, y'
'x+1/2, -z+1/2, y'
'z+1/2, -x+1/2, -y'
'x+1/2, z+1/2, -y'
'-z+1/2, x+1/2, -y'
'-x+1/2, -z+1/2, -y'
'y+1/2, z+1/2, x'
'-z+1/2, -y+1/2, -x'
'-z+1/2, y+1/2, x'
'z+1/2, y+1/2, -x'
'z+1/2, -y+1/2, x'
'y+1/2, -z+1/2, -x'
'-y+1/2, -z+1/2, x'
'-y+1/2, z+1/2, -x'
'-x, -y, -z'
'y, -x, -z'
'x, y, -z'
'-y, x, -z'
'-x, y, z'
'-y, -x, z'
'x, -y, z'
'y, x, z'
'-z, -x, -y'
'x, -z, -y'
'z, x, -y'
'-x, z, -y'
'-z, x, y'
'-x, -z, y'
'z, -x, y'
'x, z, y'
'-y, -z, -x'
'z, y, x'
'z, -y, -x'
'-z, -y, x'
'-z, y, -x'
'-y, z, x'
'y, z, -x'
'y, -z, x'
'-x, -y+1/2, -z+1/2'
'y, -x+1/2, -z+1/2'
'x, y+1/2, -z+1/2'
'-y, x+1/2, -z+1/2'
'-x, y+1/2, z+1/2'
'-y, -x+1/2, z+1/2'
'x, -y+1/2, z+1/2'
'y, x+1/2, z+1/2'
'-z, -x+1/2, -y+1/2'
'x, -z+1/2, -y+1/2'
'z, x+1/2, -y+1/2'
'-x, z+1/2, -y+1/2'
'-z, x+1/2, y+1/2'
'-x, -z+1/2, y+1/2'
'z, -x+1/2, y+1/2'
'x, z+1/2, y+1/2'
'-y, -z+1/2, -x+1/2'
'z, y+1/2, x+1/2'
'z, -y+1/2, -x+1/2'
'-z, -y+1/2, x+1/2'
'-z, y+1/2, -x+1/2'
'-y, z+1/2, x+1/2'
'y, z+1/2, -x+1/2'
'y, -z+1/2, x+1/2'
'-x+1/2, -y, -z+1/2'
'y+1/2, -x, -z+1/2'
'x+1/2, y, -z+1/2'
'-y+1/2, x, -z+1/2'
'-x+1/2, y, z+1/2'
'-y+1/2, -x, z+1/2'
'x+1/2, -y, z+1/2'
'y+1/2, x, z+1/2'
'-z+1/2, -x, -y+1/2'
'x+1/2, -z, -y+1/2'
'z+1/2, x, -y+1/2'
'-x+1/2, z, -y+1/2'
'-z+1/2, x, y+1/2'
'-x+1/2, -z, y+1/2'
'z+1/2, -x, y+1/2'
'x+1/2, z, y+1/2'
'-y+1/2, -z, -x+1/2'
'z+1/2, y, x+1/2'
'z+1/2, -y, -x+1/2'
'-z+1/2, -y, x+1/2'
'-z+1/2, y, -x+1/2'
'-y+1/2, z, x+1/2'
'y+1/2, z, -x+1/2'
'y+1/2, -z, x+1/2'
'-x+1/2, -y+1/2, -z'
'y+1/2, -x+1/2, -z'
'x+1/2, y+1/2, -z'
'-y+1/2, x+1/2, -z'
'-x+1/2, y+1/2, z'
'-y+1/2, -x+1/2, z'
'x+1/2, -y+1/2, z'
'y+1/2, x+1/2, z'
'-z+1/2, -x+1/2, -y'
'x+1/2, -z+1/2, -y'
'z+1/2, x+1/2, -y'
'-x+1/2, z+1/2, -y'
'-z+1/2, x+1/2, y'
'-x+1/2, -z+1/2, y'
'z+1/2, -x+1/2, y'
'x+1/2, z+1/2, y'
'-y+1/2, -z+1/2, -x'
'z+1/2, y+1/2, x'
'z+1/2, -y+1/2, -x'
'-z+1/2, -y+1/2, x'
'-z+1/2, y+1/2, -x'
'-y+1/2, z+1/2, x'
'y+1/2, z+1/2, -x'
'y+1/2, -z+1/2, x'

loop_
_atom_site_label
_atom_site_type_symbol
_atom_site_fract_x
_atom_site_fract_y
_atom_site_fract_z
_atom_site_U_iso_or_equiv
_atom_site_adp_type
_atom_site_occupancy
_atom_site_symmetry_multiplicity
_atom_site_calc_flag
_atom_site_refinement_flags
Zr1 Zr 0.43616(4) 0.0000 0.0000 0.0713(14) Uani 1 8 d SU
O1 O 0.4687(2) 0.0313(2) 0.0313(2) 0.101(5) Uani 1 6 d SU
O2 O 0.4153(3) 0.0000 0.0401(3) 0.180(4) Uani 1 2 d SU
C1 C 0.4201(4) 0.0000 0.0799(4) 0.203(9) Uani 1 4 d SDU
C5 C 0.3949(4) 0.0000 0.1051(4) 0.203(11) Uiso 1 4 d SDU
C2 C 0.3629(5) 0.0122(8) 0.0941(8) 0.280(17) Uiso 0.50 1 d PDU
C3 C 0.3381(9) 0.0121(10) 0.1201(10) 0.34(2) Uiso 0.50 1 d PDU
C4 C 0.3471(16) 0.0000 0.1529(16) 0.45(3) Uiso 1 4 d SDU
C8 C 0.3216(16) 0.0000 0.1784(16) 0.43(2) Uiso 1 4 d SDU
C9 C 0.3240(14) -0.0173(12) 0.2098(12) 0.45(3) Uiso 0.50 1 d PDU
C10 C 0.3012(8) -0.0187(10) 0.2376(14) 0.47(3) Uiso 0.50 1 d PDU
C11 C 0.2720(13) 0.0000 0.2280(13) 0.51(4) Uiso 1 4 d SDU

loop_
_atom_site_aniso_label
_atom_site_aniso_U_11
_atom_site_aniso_U_22
_atom_site_aniso_U_33
_atom_site_aniso_U_23
_atom_site_aniso_U_13
_atom_site_aniso_U_12
Zr1 0.0445(17) 0.0847(16) 0.0847(16) 0.000 0.000 0.000
O1 0.101(5) 0.101(5) 0.101(5) 0.035(6) -0.035(6) -0.035(6)
O2 0.137(8) 0.204(11) 0.198(9) 0.000 0.076(8) 0.000
C1 0.170(9) 0.27(2) 0.170(9) 0.000 0.157(14) 0.000

loop_
_atom_type_symbol
_atom_type_description
_atom_type_scat_dispersion_real
_atom_type_scat_dispersion_imag
_atom_type_scat_source
C C -0.0001 0.0005 'International Tables Vol C Tables 4.2.6.8 and 6.1.1.4'
O O 0.0017 0.0018 'International Tables Vol C Tables 4.2.6.8 and 6.1.1.4'
Zr Zr 0.1626 1.5743 'International Tables Vol C Tables 4.2.6.8 and 6.1.1.4'

loop_
_geom_angle_atom_site_label_1
_geom_angle_atom_site_label_2
_geom_angle_atom_site_label_3
_geom_angle
_geom_angle_site_symmetry_1
_geom_angle_site_symmetry_3
O2 Zr1 O2 77.7(4) . 106
O2 Zr1 O2 125.0(9) . 99
O2 Zr1 O2 77.7(4) 106 99
O2 Zr1 O2 77.7(4) . 14
O2 Zr1 O2 125.0(9) 106 14
O2 Zr1 O2 77.7(4) 99 14
O2 Zr1 O1 76.6(4) . .
O2 Zr1 O1 141.15(18) 106 .
O2 Zr1 O1 141.15(18) 99 .
O2 Zr1 O1 76.6(4) 14 .
O2 Zr1 O1 141.15(18) . 99
O2 Zr1 O1 141.15(18) 106 99
O2 Zr1 O1 76.6(4) 99 99
O2 Zr1 O1 76.6(4) 14 99
O1 Zr1 O1 69.5(4) . 99
O2 Zr1 O1 141.15(18) . 172_545
O2 Zr1 O1 76.6(4) 106 172_545
O2 Zr1 O1 76.6(4) 99 172_545
O2 Zr1 O1 141.15(18) 14 172_545
O1 Zr1 O1 107.4(8) . 172_545
O1 Zr1 O1 69.5(4) 99 172_545
O2 Zr1 O1 76.6(4) . 74_545
O2 Zr1 O1 76.6(4) 106 74_545
O2 Zr1 O1 141.15(18) 99 74_545
O2 Zr1 O1 141.15(18) 14 74_545
O1 Zr1 O1 69.5(4) . 74_545
O1 Zr1 O1 107.4(8) 99 74_545
O1 Zr1 O1 69.5(4) 172_545 74_545
O2 Zr1 Zr1 109.1(3) . 170
O2 Zr1 Zr1 162.5(4) 106 170
O2 Zr1 Zr1 109.1(3) 99 170
O2 Zr1 Zr1 72.5(4) 14 170
O1 Zr1 Zr1 34.75(18) . 170
O1 Zr1 Zr1 34.75(18) 99 170
O1 Zr1 Zr1 89.1(3) 172_545 170
O1 Zr1 Zr1 89.1(3) 74_545 170
O2 Zr1 Zr1 72.5(4) . 161
O2 Zr1 Zr1 109.1(3) 106 161
O2 Zr1 Zr1 162.5(4) 99 161
O2 Zr1 Zr1 109.1(3) 14 161
O1 Zr1 Zr1 34.75(18) . 161
O1 Zr1 Zr1 89.1(3) 99 161
O1 Zr1 Zr1 89.1(3) 172_545 161
O1 Zr1 Zr1 34.75(18) 74_545 161
Zr1 Zr1 Zr1 60.0 170 161
O2 Zr1 Zr1 109.1(3) . 74_545
O2 Zr1 Zr1 72.5(4) 106 74_545
O2 Zr1 Zr1 109.1(3) 99 74_545
O2 Zr1 Zr1 162.5(4) 14 74_545
O1 Zr1 Zr1 89.1(3) . 74_545
O1 Zr1 Zr1 89.1(3) 99 74_545
O1 Zr1 Zr1 34.75(18) 172_545 74_545
O1 Zr1 Zr1 34.75(18) 74_545 74_545
Zr1 Zr1 Zr1 90.001(1) 170 74_545
Zr1 Zr1 Zr1 60.0 161 74_545
O2 Zr1 Zr1 162.5(4) . 65_554
O2 Zr1 Zr1 109.1(3) 106 65_554
O2 Zr1 Zr1 72.5(4) 99 65_554
O2 Zr1 Zr1 109.1(3) 14 65_554
O1 Zr1 Zr1 89.1(3) . 65_554
O1 Zr1 Zr1 34.75(18) 99 65_554
O1 Zr1 Zr1 34.75(18) 172_545 65_554
O1 Zr1 Zr1 89.1(3) 74_545 65_554
Zr1 Zr1 Zr1 60.0 170 65_554
Zr1 Zr1 Zr1 90.001(1) 161 65_554
Zr1 Zr1 Zr1 60.0 74_545 65_554
Zr1 O1 Zr1 110.5(4) . 161
Zr1 O1 Zr1 110.5(4) . 170
Zr1 O1 Zr1 110.5(4) 161 170
C1 O2 Zr1 145.6(10) . .
C5 C1 O2 128.1(7) . 66
C5 C1 O2 128.1(7) . .
O2 C1 O2 103.8(13) 66 .
C1 C5 C2 114.4(17) . .
C1 C5 C2 114.4(17) . 165
C2 C5 C2 115(3) . 165
C1 C5 C2 114.4(17) . 103
C2 C5 C2 40(3) . 103
C2 C5 C2 131(3) 165 103
C1 C5 C2 114.4(17) . 66
C2 C5 C2 131(3) . 66
C2 C5 C2 40(3) 165 66
C2 C5 C2 115(3) 103 66
C2 C2 C5 70.2(14) 103 .
C2 C2 C3 89.7(14) 103 .
C5 C2 C3 113(3) . .
C2 C2 C3 56.0(18) 103 103
C5 C2 C3 98(3) . 103
C3 C2 C3 34(2) . 103
C3 C3 C2 90.2(14) 103 .
C3 C3 C4 70.5(17) 103 .
C2 C3 C4 119(6) . .
C3 C3 C2 56.0(18) 103 103
C2 C3 C2 34(2) . 103
C4 C3 C2 102(5) . 103
C3 C4 C3 125(8) 103 165
C3 C4 C3 110(6) 103 66
C3 C4 C3 39(3) 165 66
C3 C4 C3 39(3) 103 .
C3 C4 C3 110(6) 165 .
C3 C4 C3 125(8) 66 .
C3 C4 C8 118(4) 103 .
C3 C4 C8 118(4) 165 .
C3 C4 C8 118(4) 66 .
C3 C4 C8 118(4) . .
C9 C8 C9 83(5) . 165
C9 C8 C9 58(4) . 103
C9 C8 C9 110(8) 165 103
C9 C8 C9 110(8) . 66
C9 C8 C9 58(4) 165 66
C9 C8 C9 83(5) 103 66
C9 C8 C4 125(4) . .
C9 C8 C4 125(4) 165 .
C9 C8 C4 125(4) 103 .
C9 C8 C4 125(4) 66 .
C9 C9 C8 61(2) 103 .
C9 C9 C10 92.2(19) 103 .
C8 C9 C10 131(7) . .
C9 C9 C9 90.001(7) 103 165
C8 C9 C9 48(3) . 165
C10 C9 C9 96(2) . 165
C9 C9 C10 44.9(15) 103 103
C8 C9 C10 96(5) . 103
C10 C9 C10 47(2) . 103
C9 C9 C10 94.0(17) 165 103
C9 C10 C11 107(6) . .
C9 C10 C10 87.8(19) . 103
C11 C10 C10 58.6(19) . 103
C9 C10 C9 43(3) . 103
C11 C10 C9 81(5) . 103
C10 C10 C9 44.9(15) 103 103
C10 C11 C10 135(8) 165 103
C10 C11 C10 63(4) 165 66
C10 C11 C10 99(5) 103 66
C10 C11 C10 99(5) 165 .
C10 C11 C10 63(4) 103 .
C10 C11 C10 135(8) 66 .

loop_
_geom_bond_atom_site_label_1
_geom_bond_atom_site_label_2
_geom_bond_distance
_geom_bond_site_symmetry_2
Zr1 O2 1.748(12) .
Zr1 O2 1.748(12) 106
Zr1 O2 1.748(12) 99
Zr1 O2 1.748(12) 14
Zr1 O1 2.125(5) .
Zr1 O1 2.125(5) 99
Zr1 O1 2.125(5) 172_545
Zr1 O1 2.125(5) 74_545
Zr1 Zr1 3.492(2) 170
Zr1 Zr1 3.492(2) 161
Zr1 Zr1 3.492(2) 74_545
Zr1 Zr1 3.492(2) 65_554
O1 Zr1 2.125(5) 161
O1 Zr1 2.125(5) 170
O2 C1 1.550(16) .
C1 C5 1.380(10) .
C1 O2 1.550(16) 66
C5 C2 1.391(5) .
C5 C2 1.391(5) 165
C5 C2 1.391(5) 103
C5 C2 1.391(5) 66
C2 C2 0.94(6) 103
C2 C3 1.392(5) .
C2 C3 1.68(4) 103
C3 C3 0.93(8) 103
C3 C4 1.394(5) .
C3 C2 1.68(4) 103
C4 C3 1.394(5) 103
C4 C3 1.394(5) 165
C4 C3 1.394(5) 66
C4 C8 1.395(11) .
C8 C9 1.391(5) .
C8 C9 1.391(5) 165
C8 C9 1.391(5) 103
C8 C9 1.391(5) 66
C9 C9 1.34(9) 103
C9 C10 1.391(5) .
C9 C9 1.85(10) 165
C9 C10 1.97(5) 103
C10 C11 1.392(5) .
C10 C10 1.45(8) 103
C10 C9 1.97(5) 103
C11 C10 1.392(5) 165
C11 C10 1.392(5) 103
C11 C10 1.392(5) 66
